data_7203488
loop_
_publ_author_name
'Edwards, M. R.'
'Jones, William'
'Motherwell, W. D. Samuel'

_publ_section_title
;
 Cocrystal formation of 4-methyl and 4-chlorobenzamide with carboxylic
 acids: Chloro/methyl interchange and crystal structure
;
_journal_issue 7
_journal_name_full CrystEngComm
_journal_page_first 545
_journal_paper_doi 10.1039/b607423e
_journal_volume 8
_journal_year 2006
_chemical_formula_sum 'C18 H20 N2 O6'
_chemical_formula_weight 360.36
_chemical_name_systematic
;
?
;
_space_group_IT_number 14
_symmetry_cell_setting monoclinic
_symmetry_space_group_name_Hall '-P 2ybc'
_symmetry_space_group_name_H-M 'P 1 21/c 1'
_atom_sites_solution_hydrogens geom
_atom_sites_solution_primary direct
_atom_sites_solution_secondary difmap
_audit_creation_method SHELXL
_cell_angle_alpha 90.00
_cell_angle_beta 113.116(3)
_cell_angle_gamma 90.00
_cell_formula_units_Z 2
_cell_length_a 9.2224(4)
_cell_length_b 10.0926(5)
_cell_length_c 10.0772(5)
_cell_measurement_temperature 180(2)
_cell_volume 862.66(7)
_computing_cell_refinement maXus
_computing_data_collection maXus
_computing_data_reduction maXus
_computing_structure_refinement 'SHELXL-93 (Sheldrick, 1993)'
_computing_structure_solution teXsan
_diffrn_ambient_temperature 180(2)
_diffrn_measurement_device NoniusKappaCCD
_diffrn_radiation_monochromator graphite
_diffrn_radiation_source 'fine-focus sealed tube'
_diffrn_radiation_type MoK\a
_diffrn_radiation_wavelength 0.71069
_diffrn_reflns_av_R_equivalents 0.0790
_diffrn_reflns_av_sigmaI/netI 0.0576
_diffrn_reflns_limit_h_max 13
_diffrn_reflns_limit_h_min 0
_diffrn_reflns_limit_k_max 13
_diffrn_reflns_limit_k_min -13
_diffrn_reflns_limit_l_max 11
_diffrn_reflns_limit_l_min -11
_diffrn_reflns_number 7333
_diffrn_reflns_theta_max 30.38
_diffrn_reflns_theta_min 2.40
_exptl_absorpt_coefficient_mu 0.105
_exptl_absorpt_correction_type none
_exptl_crystal_colour colourless
_exptl_crystal_density_diffrn 1.387
_exptl_crystal_F_000 380
_exptl_crystal_size_max 0.30
_exptl_crystal_size_mid 0.30
_exptl_crystal_size_min 0.14
_refine_diff_density_max 0.396
_refine_diff_density_min -0.369
_refine_diff_density_rms 0.064
_refine_ls_extinction_method none
_refine_ls_goodness_of_fit_all 1.027
_refine_ls_goodness_of_fit_obs 1.075
_refine_ls_matrix_type full
_refine_ls_number_parameters 122
_refine_ls_number_reflns 1966
_refine_ls_number_restraints 0
_refine_ls_restrained_S_all 1.031
_refine_ls_restrained_S_obs 1.075
_refine_ls_R_factor_all 0.0751
_refine_ls_R_factor_obs 0.0541
_refine_ls_shift/esd_max 0.003
_refine_ls_shift/esd_mean 0.000
_refine_ls_structure_factor_coef Fsqd
_refine_ls_weighting_details 'w=1/[\s^2^(Fo^2^)+(0.0954P)^2^+0.2239P] where P=(Fo^2^+2Fc^2^)/3'
_refine_ls_weighting_scheme calc
_refine_ls_wR_factor_all 0.1585
_refine_ls_wR_factor_obs 0.1436
_reflns_number_observed 1506
_reflns_number_total 1970
_reflns_observed_criterion >2sigma(I)
_cod_data_source_file b607423e.txt
_cod_data_source_block wj0013
_cod_depositor_comments
;
The following automatic conversions were performed:
'_symmetry_cell_setting' value 'Monoclinic' changed to 'monoclinic'
according to '/home/saulius/struct/CIF-dictionaries/cif_core.dic'
dictionary named 'cif_core.dic' version 2.4.1 from 2010-06-29.

Automatic conversion script
Id: cif_fix_enum 1527 2010-12-29 10:47:43Z saulius 

The following automatic conversions were performed:

'_refine_ls_weighting_scheme' value 'calc
w=1/[\s^2^(Fo^2^)+(0.0954P)^2^+0.2239P] where P=(Fo^2^+2Fc^2^)/3' was
changed to 'calc'. New tag '_refine_ls_weighting_details' was
created. The value of the new tag was set to
'w=1/[\s^2^(Fo^2^)+(0.0954P)^2^+0.2239P] where P=(Fo^2^+2Fc^2^)/3'.

Automatic conversion script
Id: cif_fix_values 3143 2015-03-26 13:38:13Z robertas 
;
_cod_original_sg_symbol_H-M P2(1)/c
_cod_database_code 7203488

loop_
_symmetry_equiv_pos_as_xyz
'x, y, z'
'-x, y+1/2, -z+1/2'
'-x, -y, -z'
'x, -y-1/2, z-1/2'

loop_
_atom_site_aniso_label
_atom_site_aniso_U_11
_atom_site_aniso_U_22
_atom_site_aniso_U_33
_atom_site_aniso_U_23
_atom_site_aniso_U_13
_atom_site_aniso_U_12
O3 0.0304(6) 0.0222(7) 0.0418(8) 0.0060(6) 0.0233(6) 0.0040(5)
N1 0.0301(7) 0.0207(8) 0.0344(9) 0.0039(6) 0.0206(7) 0.0037(6)
C1 0.0167(7) 0.0208(9) 0.0258(9) 0.0006(7) 0.0084(6) -0.0012(6)
C2 0.0162(6) 0.0231(9) 0.0242(9) 0.0019(7) 0.0081(6) 0.0005(6)
C3 0.0229(8) 0.0195(9) 0.0348(10) -0.0003(7) 0.0130(7) -0.0011(6)
C4 0.0224(8) 0.0269(10) 0.0363(11) 0.0058(7) 0.0149(7) -0.0014(6)
C5 0.0166(7) 0.0354(10) 0.0289(9) 0.0026(8) 0.0100(6) 0.0034(7)
C6 0.0246(8) 0.0266(10) 0.0350(10) -0.0065(7) 0.0141(7) -0.0007(6)
C7 0.0223(7) 0.0218(9) 0.0359(10) -0.0003(7) 0.0151(7) -0.0018(6)
C8 0.0281(9) 0.0453(13) 0.0402(11) 0.0009(9) 0.0212(8) 0.0046(8)
O1 0.0289(6) 0.0201(7) 0.0380(8) -0.0030(5) 0.0215(6) -0.0013(5)
O2 0.0311(6) 0.0210(7) 0.0386(8) -0.0029(5) 0.0219(6) -0.0054(5)
C9 0.0190(7) 0.0179(8) 0.0240(9) 0.0008(6) 0.0086(6) -0.0001(6)

loop_
_atom_site_label
_atom_site_type_symbol
_atom_site_fract_x
_atom_site_fract_y
_atom_site_fract_z
_atom_site_U_iso_or_equiv
_atom_site_thermal_displace_type
_atom_site_occupancy
_atom_site_calc_flag
_atom_site_refinement_flags
_atom_site_disorder_group
O3 O 0.17945(14) -0.07128(12) 1.19269(14) 0.0286(4) Uani 1 d . .
N1 N 0.1279(2) 0.14430(15) 1.1316(2) 0.0260(4) Uani 1 d . .
H1A H 0.0936(2) 0.15504(15) 1.2010(2) 0.031 Uiso 1 calc R .
H1B H 0.1279(2) 0.21157(15) 1.0760(2) 0.031 Uiso 1 calc R .
C1 C 0.1789(2) 0.0286(2) 1.1112(2) 0.0211(4) Uani 1 d . .
C2 C 0.2409(2) 0.0164(2) 0.9892(2) 0.0211(4) Uani 1 d . .
C3 C 0.3019(2) 0.1246(2) 0.9439(2) 0.0252(4) Uani 1 d . .
H3 H 0.3047(2) 0.2091(2) 0.9862(2) 0.030 Uiso 1 calc R .
C4 C 0.3610(2) 0.1081(2) 0.8324(2) 0.0275(4) Uani 1 d . .
H4 H 0.4040(2) 0.1834(2) 0.8043(2) 0.033 Uiso 1 calc R .
C5 C 0.3589(2) -0.0137(2) 0.7620(2) 0.0266(4) Uani 1 d . .
C6 C 0.2974(2) -0.1211(2) 0.8076(2) 0.0280(4) Uani 1 d . .
H6 H 0.2929(2) -0.2053(2) 0.7638(2) 0.034 Uiso 1 calc R .
C7 C 0.2399(2) -0.1065(2) 0.9213(2) 0.0255(4) Uani 1 d . .
H7 H 0.2000(2) -0.1823(2) 0.9515(2) 0.031 Uiso 1 calc R .
C8 C 0.4228(2) -0.0285(2) 0.6396(2) 0.0354(5) Uani 1 d . .
H8A H 0.4191(16) -0.1219(3) 0.6119(11) 0.053 Uiso 1 calc R .
H8B H 0.5319(6) 0.0032(13) 0.6748(5) 0.053 Uiso 1 calc R .
H8C H 0.3574(10) 0.0240(11) 0.5556(6) 0.053 Uiso 1 calc R .
O1 O -0.04699(13) 0.09471(12) 0.63080(14) 0.0264(3) Uani 1 d . .
H1O H -0.0995(22) 0.0730(21) 0.7104(20) 0.032 Uiso 1 d . .
O2 O -0.08058(14) -0.12150(12) 0.57354(14) 0.0277(3) Uani 1 d . .
C9 C -0.0373(2) -0.0117(2) 0.5578(2) 0.0202(4) Uani 1 d . .

loop_
_atom_type_symbol
_atom_type_description
_atom_type_scat_dispersion_real
_atom_type_scat_dispersion_imag
_atom_type_scat_source
C C 0.0033 0.0016 'International Tables Vol C Tables 4.2.6.8 and 6.1.1.4'
H H 0.0000 0.0000 'International Tables Vol C Tables 4.2.6.8 and 6.1.1.4'
N N 0.0061 0.0033 'International Tables Vol C Tables 4.2.6.8 and 6.1.1.4'
O O 0.0106 0.0060 'International Tables Vol C Tables 4.2.6.8 and 6.1.1.4'

loop_
_geom_angle_atom_site_label_1
_geom_angle_atom_site_label_2
_geom_angle_atom_site_label_3
_geom_angle
_geom_angle_site_symmetry_1
_geom_angle_site_symmetry_3
_geom_angle_publ_flag
O3 C1 N1 120.44(15) . . ?
O3 C1 C2 121.90(14) . . ?
N1 C1 C2 117.65(14) . . ?
C3 C2 C7 117.2(2) . . ?
C3 C2 C1 121.50(15) . . ?
C7 C2 C1 121.24(14) . . ?
C2 C3 C4 119.6(2) . . ?
C5 C4 C3 123.8(2) . . ?
C6 C5 C4 116.2(2) . . ?
C6 C5 C8 121.0(2) . . ?
C4 C5 C8 122.7(2) . . ?
C5 C6 C7 120.5(2) . . ?
C2 C7 C6 122.5(2) . . ?
O2 C9 O1 124.92(15) . . ?
O2 C9 C9 119.6(2) . 3_556 ?
O1 C9 C9 115.5(2) . 3_556 ?

loop_
_geom_bond_atom_site_label_1
_geom_bond_atom_site_label_2
_geom_bond_distance
_geom_bond_site_symmetry_2
_geom_bond_publ_flag
O3 C1 1.300(2) . ?
N1 C1 1.305(2) . ?
C1 C2 1.551(2) . ?
C2 C3 1.385(2) . ?
C2 C7 1.415(2) . ?
C3 C4 1.438(3) . ?
C4 C5 1.416(3) . ?
C5 C6 1.383(3) . ?
C5 C8 1.570(3) . ?
C6 C7 1.447(3) . ?
O1 C9 1.324(2) . ?
O2 C9 1.209(2) . ?
C9 C9 1.586(3) 3_556 ?
